data_7711687
loop_
_publ_author_name
'Mensah, Stephen'
'Rosenthal, Joseph D.'
'Dagar, Mamta'
'Brown, Tyson'
'Mills, Jonathan J.'
'Hamaker, Christopher G.'
'Ferrence, Gregory M.'
'Webb, Michael I.'

_publ_section_title
;
 A Ru(ii)-arene-ferrocene complex with promising antibacterial activity
;
_journal_name_full 'Dalton Transactions'
_journal_paper_doi 10.1039/D2DT02696A
_journal_year 2022
_chemical_formula_moiety 'C22 H24 Cl N2 Ru, F6 P, C3 H6 O'
_chemical_formula_sum 'C25 H30 Cl F6 N2 O P Ru'
_chemical_formula_weight 656.00
_chemical_name_common 'Webb/SM-105  [(cymene)RuCl(NN)][PF6].acetone'
_space_group_crystal_system triclinic
_space_group_IT_number 2
_space_group_name_Hall '-P 1'
_space_group_name_H-M_alt 'P -1'
_atom_sites_solution_hydrogens geom
_atom_sites_solution_primary direct
_audit_update_record
;
2022-07-22 deposited with the CCDC.	2022-11-01 downloaded from the CCDC.
;
_cell_angle_alpha 76.919(5)
_cell_angle_beta 73.108(5)
_cell_angle_gamma 87.998(5)
_cell_formula_units_Z 2
_cell_length_a 9.1814(8)
_cell_length_b 12.3291(11)
_cell_length_c 12.6542(12)
_cell_measurement_reflns_used 9833
_cell_measurement_temperature 100.(2)
_cell_measurement_theta_max 28.4043
_cell_measurement_theta_min 2.4573
_cell_volume 1334.3(2)
_computing_cell_refinement 'SAINT V8.40B (Bruker AXS LLC, 2019)'
_computing_data_collection 'Bruker Instrument Service v2019.1.0.1'
_computing_data_reduction 'SAINT V8.40B (Bruker AXS LLC, 2019)'
_computing_molecular_graphics 'shelXle (C.B. Huebschle, rev 1242)'
_computing_structure_refinement 'SHELXL-2017/1 (Sheldrick, 2017)'
_computing_structure_solution 'XS, VERSION 2013/1'
_diffrn_ambient_temperature 100.(2)
_diffrn_detector_area_resol_mean 8.3333
_diffrn_measured_fraction_theta_full 0.993
_diffrn_measured_fraction_theta_max 0.993
_diffrn_measurement_device_type 'Bruker APEX-II CCD diffractometer'
_diffrn_measurement_method '\w scans'
_diffrn_radiation_monochromator graphite
_diffrn_radiation_probe x-ray
_diffrn_radiation_type MoK\a
_diffrn_radiation_wavelength 0.71073
_diffrn_reflns_av_R_equivalents 0.0300
_diffrn_reflns_av_unetI/netI 0.0181
_diffrn_reflns_limit_h_max 11
_diffrn_reflns_limit_h_min -11
_diffrn_reflns_limit_k_max 16
_diffrn_reflns_limit_k_min -16
_diffrn_reflns_limit_l_max 16
_diffrn_reflns_limit_l_min -16
_diffrn_reflns_number 43026
_diffrn_reflns_theta_full 25.24
_diffrn_reflns_theta_max 27.73
_diffrn_reflns_theta_min 1.70
_diffrn_source 'sealed tube'
_diffrn_source_current 45.0
_diffrn_source_power 2.25
_diffrn_source_voltage 50
_exptl_absorpt_coefficient_mu 0.812
_exptl_absorpt_correction_T_max 0.75
_exptl_absorpt_correction_T_min 0.70
_exptl_absorpt_correction_type multi-scan
_exptl_absorpt_process_details
;
Krause, L., Herbst-Irmer, R., Sheldrick, G. M., Stalke, D. (2015).
"Comparison of silver and molybdenum microfocus X-ray sources for
single-crystal structure determination"
J. Appl. Cryst. 48, 3-10.
doi:10.1107/S1600576714022985
;
_exptl_crystal_colour orange
_exptl_crystal_density_diffrn 1.633
_exptl_crystal_density_method 'not measured'
_exptl_crystal_description plate
_exptl_crystal_F_000 664
_exptl_crystal_size_max 0.360
_exptl_crystal_size_mid 0.115
_exptl_crystal_size_min 0.045
_refine_diff_density_max 0.703
_refine_diff_density_min -0.409
_refine_ls_extinction_method none
_refine_ls_goodness_of_fit_ref 1.035
_refine_ls_hydrogen_treatment constr
_refine_ls_matrix_type full
_refine_ls_number_parameters 340
_refine_ls_number_reflns 6226
_refine_ls_number_restraints 0
_refine_ls_restrained_S_all 1.035
_refine_ls_R_factor_all 0.0234
_refine_ls_R_factor_gt 0.0199
_refine_ls_shift/su_max 0.001
_refine_ls_shift/su_mean 0.000
_refine_ls_structure_factor_coef Fsqd
_refine_ls_weighting_details 'w=1/[\s^2^(Fo^2^)+(0.0196P)^2^+0.9887P] where P=(Fo^2^+2Fc^2^)/3'
_refine_ls_weighting_scheme calc
_refine_ls_wR_factor_gt 0.0466
_refine_ls_wR_factor_ref 0.0482
_reflns_Friedel_coverage 0.000
_reflns_number_gt 5729
_reflns_number_total 6226
_reflns_threshold_expression 'I > 2\s(I)'
_cod_data_source_file d2dt02696a2.cif
_cod_data_source_block cgh0308
_cod_depositor_comments
;
The following automatic conversions were performed:

data item '_exptl_absorpt_correction_type' value 'Multi-Scan' was
changed to 'multi-scan' in accordance with the
/home/data/users/saulius/crontab/automatic-downloads/rss-feeds/RSC/lib/dictionaries/cif_core.dic
dictionary named 'cif_core.dic' version 2.4.2 last updated on
2011-04-26.

Automatic conversion script
Id: cif_fix_values 7556 2019-12-06 15:28:31Z antanas 
;
_cod_database_code 7711687

loop_
_space_group_symop_operation_xyz
'x, y, z'
'-x, -y, -z'

loop_
_atom_site_type_symbol
_atom_site_label
_atom_site_fract_x
_atom_site_fract_y
_atom_site_fract_z
_atom_site_U_iso_or_equiv
_atom_site_adp_type
_atom_site_calc_flag
_atom_site_refinement_flags_adp
_atom_site_refinement_flags_occupancy
_atom_site_refinement_flags_posn
_atom_site_occupancy
_atom_site_disorder_assembly
_atom_site_disorder_group
Ru Ru1 0.47437(2) 0.69106(2) 0.26032(2) 0.00985(4) Uani d . . . 1 . .
Cl Cl1 0.40669(4) 0.49586(3) 0.31585(3) 0.01516(7) Uani d . . . 1 . .
N N2 0.24848(14) 0.71720(10) 0.25660(10) 0.0119(2) Uani d . . . 1 . .
N N1 0.48224(14) 0.67970(10) 0.09684(10) 0.0126(2) Uani d . . . 1 . .
C C5 0.35084(17) 0.70210(12) 0.06824(13) 0.0135(3) Uani d . . . 1 . .
C C8 0.09880(17) 0.65048(13) 0.45285(13) 0.0161(3) Uani d . . . 1 . .
H H8 0.172303 0.598316 0.462253 0.019000 Uiso calc U . R 1 . .
C C7 0.11908(16) 0.72762(12) 0.35046(13) 0.0136(3) Uani d . . . 1 . .
C C4 0.33686(18) 0.69844(13) -0.03672(13) 0.0165(3) Uani d . . . 1 . .
H H4 0.246251 0.716827 -0.054327 0.020000 Uiso calc U . R 1 . .
C C12 0.01398(17) 0.80972(13) 0.33685(14) 0.0173(3) Uani d . . . 1 . .
H H12 0.030032 0.861965 0.268506 0.021000 Uiso calc U . R 1 . .
C C1 0.60163(18) 0.64925(13) 0.02034(13) 0.0164(3) Uani d . . . 1 . .
H H1 0.692014 0.632870 0.038918 0.020000 Uiso calc U . R 1 . .
C C2 0.59431(19) 0.64143(13) -0.08604(13) 0.0183(3) Uani d . . . 1 . .
H H2 0.678523 0.619341 -0.137169 0.022000 Uiso calc U . R 1 . .
C C3 0.46105(19) 0.66670(13) -0.11536(13) 0.0183(3) Uani d . . . 1 . .
H H3 0.454798 0.662510 -0.186383 0.022000 Uiso calc U . R 1 . .
C C10 -0.13986(18) 0.73308(14) 0.52759(14) 0.0203(3) Uani d . . . 1 . .
H H10 -0.228227 0.733685 0.586512 0.024000 Uiso calc U . R 1 . .
C C11 -0.11530(18) 0.81280(14) 0.42655(15) 0.0203(3) Uani d . . . 1 . .
H H11 -0.185340 0.868207 0.418949 0.024000 Uiso calc U . R 1 . .
C C6 0.22369(17) 0.72161(12) 0.16059(13) 0.0142(3) Uani d . . . 1 . .
H H6 0.127846 0.736744 0.150917 0.017000 Uiso calc U . R 1 . .
C C9 -0.03300(18) 0.65238(14) 0.54106(14) 0.0193(3) Uani d . . . 1 . .
H H9 -0.049649 0.599623 0.609111 0.023000 Uiso calc U . R 1 . .
C C20 0.41821(18) 0.96308(13) 0.27124(13) 0.0162(3) Uani d . . . 1 . .
H H20 0.311063 0.943561 0.312679 0.019000 Uiso calc U . R 1 . .
C C13 0.76491(18) 0.55560(14) 0.34418(14) 0.0194(3) Uani d . . . 1 . .
H H13A 0.820250 0.539861 0.272599 0.029000 Uiso calc U . R 1 . .
H H13B 0.695031 0.494571 0.387660 0.029000 Uiso calc U . R 1 . .
H H13C 0.834971 0.565589 0.384914 0.029000 Uiso calc U . R 1 . .
C C19 0.71745(16) 0.73645(13) 0.21911(13) 0.0146(3) Uani d . . . 1 . .
H H19 0.800007 0.722984 0.161034 0.018000 Uiso calc U . R 1 . .
C C18 0.63279(17) 0.83454(12) 0.19970(13) 0.0141(3) Uani d . . . 1 . .
H H18 0.659937 0.883316 0.128798 0.017000 Uiso calc U . R 1 . .
C C17 0.50869(17) 0.85858(12) 0.28636(13) 0.0134(3) Uani d . . . 1 . .
C C16 0.46849(17) 0.78002(13) 0.39395(13) 0.0143(3) Uani d . . . 1 . .
H H16 0.386806 0.793825 0.452450 0.017000 Uiso calc U . R 1 . .
C C15 0.55000(17) 0.68336(13) 0.41211(13) 0.0151(3) Uani d . . . 1 . .
H H15 0.520826 0.633262 0.482173 0.018000 Uiso calc U . R 1 . .
C C22 0.4282(2) 1.01504(14) 0.14744(14) 0.0221(3) Uani d . . . 1 . .
H H22A 0.368766 1.080656 0.143518 0.033000 Uiso calc U . R 1 . .
H H22B 0.532506 1.034695 0.105190 0.033000 Uiso calc U . R 1 . .
H H22C 0.389638 0.962370 0.115921 0.033000 Uiso calc U . R 1 . .
C C14 0.67812(17) 0.65994(13) 0.32446(13) 0.0146(3) Uani d . . . 1 . .
C C21 0.4745(2) 1.04632(14) 0.32574(16) 0.0263(4) Uani d . . . 1 . .
H H21A 0.418693 1.113451 0.317208 0.039000 Uiso calc U . R 1 . .
H H21B 0.459045 1.014221 0.404880 0.039000 Uiso calc U . R 1 . .
H H21C 0.581032 1.063285 0.289173 0.039000 Uiso calc U . R 1 . .
P P1 0.000000 1.000000 0.000000 0.01672(12) Uani d . P S 1 . .
F F3 -0.09735(12) 0.99458(9) 0.12894(9) 0.0300(2) Uani d . . . 1 . .
F F1 0.15195(12) 0.98155(12) 0.03800(10) 0.0423(3) Uani d . . . 1 . .
F F2 -0.02487(14) 0.86883(9) 0.02116(11) 0.0426(3) Uani d . . . 1 . .
P P2 1.000000 0.500000 0.000000 0.01652(12) Uani d . P S 1 . .
F F4 0.84068(10) 0.46864(8) 0.09682(8) 0.0221(2) Uani d . . . 1 . .
F F5 0.97750(11) 0.62909(8) 0.00377(9) 0.0276(2) Uani d . . . 1 . .
F F6 0.91341(11) 0.51576(9) -0.09542(9) 0.0287(2) Uani d . . . 1 . .
O O1 0.18813(15) 0.90194(11) 0.54924(11) 0.0299(3) Uani d . . . 1 . .
C C24 0.1070(2) 0.85742(14) 0.64209(14) 0.0215(3) Uani d . . . 1 . .
C C23 0.1598(3) 0.76361(18) 0.71846(18) 0.0390(5) Uani d . . . 1 . .
H H23A 0.264455 0.750066 0.683673 0.059000 Uiso calc U . R 1 . .
H H23B 0.098626 0.697692 0.731234 0.059000 Uiso calc U . R 1 . .
H H23C 0.150135 0.782821 0.789540 0.059000 Uiso calc U . R 1 . .
C C25 -0.0515(2) 0.89538(17) 0.68735(17) 0.0300(4) Uani d . . . 1 . .
H H25A -0.055254 0.930836 0.748229 0.045000 Uiso calc U . R 1 . .
H H25B -0.121399 0.832255 0.714846 0.045000 Uiso calc U . R 1 . .
H H25C -0.079082 0.947327 0.627912 0.045000 Uiso calc U . R 1 . .

loop_
_atom_site_aniso_label
_atom_site_aniso_U_11
_atom_site_aniso_U_22
_atom_site_aniso_U_33
_atom_site_aniso_U_12
_atom_site_aniso_U_13
_atom_site_aniso_U_23
Ru1 0.00821(6) 0.01121(6) 0.00978(6) -0.00076(4) -0.00267(4) -0.00144(4)
Cl1 0.01642(17) 0.01225(16) 0.01603(17) -0.00156(13) -0.00405(13) -0.00220(13)
N2 0.0118(6) 0.0105(6) 0.0124(6) -0.0017(5) -0.0026(5) -0.0015(5)
N1 0.0132(6) 0.0119(6) 0.0123(6) -0.0008(5) -0.0036(5) -0.0021(5)
C5 0.0135(7) 0.0118(7) 0.0153(7) -0.0016(5) -0.0050(6) -0.0017(5)
C8 0.0133(7) 0.0179(7) 0.0173(7) 0.0002(6) -0.0044(6) -0.0044(6)
C7 0.0097(6) 0.0153(7) 0.0162(7) -0.0017(5) -0.0027(5) -0.0056(6)
C4 0.0169(7) 0.0175(7) 0.0169(7) -0.0007(6) -0.0081(6) -0.0030(6)
C12 0.0151(7) 0.0168(7) 0.0203(8) -0.0004(6) -0.0052(6) -0.0047(6)
C1 0.0145(7) 0.0182(7) 0.0162(7) 0.0025(6) -0.0043(6) -0.0041(6)
C2 0.0198(8) 0.0188(8) 0.0149(7) 0.0021(6) -0.0020(6) -0.0056(6)
C3 0.0241(8) 0.0186(8) 0.0135(7) -0.0009(6) -0.0064(6) -0.0048(6)
C10 0.0139(7) 0.0237(8) 0.0237(8) -0.0034(6) 0.0005(6) -0.0133(7)
C11 0.0144(7) 0.0206(8) 0.0285(9) 0.0032(6) -0.0054(6) -0.0120(7)
C6 0.0113(7) 0.0147(7) 0.0169(7) -0.0006(5) -0.0056(6) -0.0021(6)
C9 0.0191(8) 0.0216(8) 0.0152(7) -0.0053(6) -0.0007(6) -0.0050(6)
C20 0.0157(7) 0.0138(7) 0.0195(8) 0.0004(6) -0.0054(6) -0.0038(6)
C13 0.0176(8) 0.0201(8) 0.0225(8) 0.0030(6) -0.0099(6) -0.0040(6)
C19 0.0074(6) 0.0190(7) 0.0176(7) -0.0024(5) -0.0031(5) -0.0051(6)
C18 0.0120(7) 0.0149(7) 0.0140(7) -0.0047(5) -0.0037(6) -0.0002(6)
C17 0.0125(7) 0.0137(7) 0.0159(7) -0.0030(5) -0.0066(6) -0.0034(6)
C16 0.0137(7) 0.0171(7) 0.0133(7) -0.0025(6) -0.0039(6) -0.0052(6)
C15 0.0150(7) 0.0183(7) 0.0133(7) -0.0021(6) -0.0071(6) -0.0021(6)
C22 0.0258(9) 0.0189(8) 0.0228(8) 0.0042(7) -0.0111(7) -0.0027(7)
C14 0.0112(7) 0.0183(7) 0.0175(7) -0.0005(6) -0.0082(6) -0.0050(6)
C21 0.0359(10) 0.0169(8) 0.0307(9) 0.0008(7) -0.0146(8) -0.0080(7)
P1 0.0140(3) 0.0173(3) 0.0170(3) -0.0051(2) -0.0060(2) 0.0025(2)
F3 0.0261(5) 0.0396(6) 0.0202(5) -0.0123(5) -0.0009(4) -0.0041(4)
F1 0.0196(5) 0.0689(9) 0.0326(6) -0.0048(5) -0.0132(5) 0.0087(6)
F2 0.0453(7) 0.0207(6) 0.0479(7) -0.0121(5) 0.0067(6) -0.0046(5)
P2 0.0120(3) 0.0146(3) 0.0226(3) 0.0017(2) -0.0037(2) -0.0053(2)
F4 0.0143(4) 0.0217(5) 0.0271(5) -0.0003(4) -0.0008(4) -0.0056(4)
F5 0.0198(5) 0.0163(5) 0.0426(6) 0.0021(4) -0.0010(4) -0.0095(4)
F6 0.0201(5) 0.0397(6) 0.0279(6) 0.0029(4) -0.0100(4) -0.0071(5)
O1 0.0298(7) 0.0272(7) 0.0253(7) 0.0034(5) 0.0006(5) -0.0028(5)
C24 0.0250(8) 0.0197(8) 0.0227(8) -0.0008(7) -0.0091(7) -0.0073(7)
C23 0.0492(13) 0.0337(11) 0.0366(11) -0.0008(9) -0.0247(10) 0.0035(9)
C25 0.0254(9) 0.0340(10) 0.0322(10) -0.0011(8) -0.0023(8) -0.0183(8)

loop_
_atom_type_symbol
_atom_type_description
_atom_type_scat_dispersion_real
_atom_type_scat_dispersion_imag
_atom_type_scat_source
C C 0.0033 0.0016 'International Tables Vol C Tables 4.2.6.8 and 6.1.1.4'
H H 0.0000 0.0000 'International Tables Vol C Tables 4.2.6.8 and 6.1.1.4'
Cl Cl 0.1484 0.1585 'International Tables Vol C Tables 4.2.6.8 and 6.1.1.4'
F F 0.0171 0.0103 'International Tables Vol C Tables 4.2.6.8 and 6.1.1.4'
N N 0.0061 0.0033 'International Tables Vol C Tables 4.2.6.8 and 6.1.1.4'
P P 0.1023 0.0942 'International Tables Vol C Tables 4.2.6.8 and 6.1.1.4'
Ru Ru -1.2594 0.8363 'International Tables Vol C Tables 4.2.6.8 and 6.1.1.4'
O O 0.0106 0.0060 'International Tables Vol C Tables 4.2.6.8 and 6.1.1.4'

loop_
_geom_angle_atom_site_label_1
_geom_angle_atom_site_label_2
_geom_angle_atom_site_label_3
_geom_angle_site_symmetry_1
_geom_angle_site_symmetry_3
_geom_angle
_geom_angle_publ_flag
N1 Ru1 N2 . . 76.67(5) ?
N1 Ru1 C18 . . 93.19(5) ?
N2 Ru1 C18 . . 118.08(5) ?
N1 Ru1 C19 . . 95.57(5) ?
N2 Ru1 C19 . . 155.30(5) ?
C18 Ru1 C19 . . 38.04(6) ?
N1 Ru1 C16 . . 154.73(5) ?
N2 Ru1 C16 . . 97.47(5) ?
C18 Ru1 C16 . . 67.58(6) ?
C19 Ru1 C16 . . 79.47(6) ?
N1 Ru1 C15 . . 159.42(5) ?
N2 Ru1 C15 . . 123.72(5) ?
C18 Ru1 C15 . . 79.83(6) ?
C19 Ru1 C15 . . 67.02(6) ?
C16 Ru1 C15 . . 36.91(6) ?
N1 Ru1 C17 . . 117.16(5) ?
N2 Ru1 C17 . . 94.33(5) ?
C18 Ru1 C17 . . 37.44(5) ?
C19 Ru1 C17 . . 68.06(6) ?
C16 Ru1 C17 . . 38.00(5) ?
C15 Ru1 C17 . . 67.87(6) ?
N1 Ru1 C14 . . 121.77(5) ?
N2 Ru1 C14 . . 161.20(5) ?
C18 Ru1 C14 . . 67.90(6) ?
C19 Ru1 C14 . . 36.90(6) ?
C16 Ru1 C14 . . 67.49(6) ?
C15 Ru1 C14 . . 37.70(5) ?
C17 Ru1 C14 . . 80.69(6) ?
N1 Ru1 Cl1 . . 86.24(4) ?
N2 Ru1 Cl1 . . 86.48(3) ?
C18 Ru1 Cl1 . . 154.66(4) ?
C19 Ru1 Cl1 . . 116.75(4) ?
C16 Ru1 Cl1 . . 118.24(4) ?
C15 Ru1 Cl1 . . 91.90(4) ?
C17 Ru1 Cl1 . . 156.17(4) ?
C14 Ru1 Cl1 . . 90.91(4) ?
C6 N2 C7 . . 117.20(13) ?
C6 N2 Ru1 . . 116.00(10) ?
C7 N2 Ru1 . . 126.78(10) ?
C1 N1 C5 . . 117.97(13) ?
C1 N1 Ru1 . . 126.29(11) ?
C5 N1 Ru1 . . 115.70(10) ?
N1 C5 C4 . . 123.01(14) ?
N1 C5 C6 . . 113.86(13) ?
C4 C5 C6 . . 122.96(14) ?
C7 C8 C9 . . 119.08(15) ?
C7 C8 H8 . . 120.500000 ?
C9 C8 H8 . . 120.500000 ?
C8 C7 C12 . . 121.17(14) ?
C8 C7 N2 . . 118.21(13) ?
C12 C7 N2 . . 120.55(14) ?
C5 C4 C3 . . 118.58(15) ?
C5 C4 H4 . . 120.700000 ?
C3 C4 H4 . . 120.700000 ?
C11 C12 C7 . . 119.25(15) ?
C11 C12 H12 . . 120.400000 ?
C7 C12 H12 . . 120.400000 ?
N1 C1 C2 . . 121.97(15) ?
N1 C1 H1 . . 119.000000 ?
C2 C1 H1 . . 119.000000 ?
C3 C2 C1 . . 119.67(14) ?
C3 C2 H2 . . 120.200000 ?
C1 C2 H2 . . 120.200000 ?
C2 C3 C4 . . 118.76(14) ?
C2 C3 H3 . . 120.600000 ?
C4 C3 H3 . . 120.600000 ?
C11 C10 C9 . . 120.35(15) ?
C11 C10 H10 . . 119.800000 ?
C9 C10 H10 . . 119.800000 ?
C10 C11 C12 . . 119.98(15) ?
C10 C11 H11 . . 120.000000 ?
C12 C11 H11 . . 120.000000 ?
N2 C6 C5 . . 117.48(14) ?
N2 C6 H6 . . 121.300000 ?
C5 C6 H6 . . 121.300000 ?
C10 C9 C8 . . 120.08(15) ?
C10 C9 H9 . . 120.000000 ?
C8 C9 H9 . . 120.000000 ?
C17 C20 C22 . . 113.48(13) ?
C17 C20 C21 . . 107.92(13) ?
C22 C20 C21 . . 110.98(14) ?
C17 C20 H20 . . 108.100000 ?
C22 C20 H20 . . 108.100000 ?
C21 C20 H20 . . 108.100000 ?
C14 C13 H13A . . 109.500000 ?
C14 C13 H13B . . 109.500000 ?
H13A C13 H13B . . 109.500000 ?
C14 C13 H13C . . 109.500000 ?
H13A C13 H13C . . 109.500000 ?
H13B C13 H13C . . 109.500000 ?
C14 C19 C18 . . 121.09(14) ?
C14 C19 Ru1 . . 72.88(8) ?
C18 C19 Ru1 . . 70.17(8) ?
C14 C19 H19 . . 119.500000 ?
C18 C19 H19 . . 119.500000 ?
Ru1 C19 H19 . . 130.100000 ?
C17 C18 C19 . . 120.99(14) ?
C17 C18 Ru1 . . 72.48(8) ?
C19 C18 Ru1 . . 71.80(8) ?
C17 C18 H18 . . 119.500000 ?
C19 C18 H18 . . 119.500000 ?
Ru1 C18 H18 . . 128.500000 ?
C18 C17 C16 . . 117.79(14) ?
C18 C17 C20 . . 123.06(13) ?
C16 C17 C20 . . 119.15(13) ?
C18 C17 Ru1 . . 70.08(8) ?
C16 C17 Ru1 . . 70.66(8) ?
C20 C17 Ru1 . . 131.09(10) ?
C15 C16 C17 . . 121.08(14) ?
C15 C16 Ru1 . . 71.73(9) ?
C17 C16 Ru1 . . 71.34(8) ?
C15 C16 H16 . . 119.500000 ?
C17 C16 H16 . . 119.500000 ?
Ru1 C16 H16 . . 130.100000 ?
C16 C15 C14 . . 121.10(14) ?
C16 C15 Ru1 . . 71.36(9) ?
C14 C15 Ru1 . . 72.24(9) ?
C16 C15 H15 . . 119.500000 ?
C14 C15 H15 . . 119.500000 ?
Ru1 C15 H15 . . 129.400000 ?
C20 C22 H22A . . 109.500000 ?
C20 C22 H22B . . 109.500000 ?
H22A C22 H22B . . 109.500000 ?
C20 C22 H22C . . 109.500000 ?
H22A C22 H22C . . 109.500000 ?
H22B C22 H22C . . 109.500000 ?
C19 C14 C15 . . 117.94(14) ?
C19 C14 C13 . . 121.14(14) ?
C15 C14 C13 . . 120.91(14) ?
C19 C14 Ru1 . . 70.22(8) ?
C15 C14 Ru1 . . 70.06(8) ?
C13 C14 Ru1 . . 130.04(11) ?
C20 C21 H21A . . 109.500000 ?
C20 C21 H21B . . 109.500000 ?
H21A C21 H21B . . 109.500000 ?
C20 C21 H21C . . 109.500000 ?
H21A C21 H21C . . 109.500000 ?
H21B C21 H21C . . 109.500000 ?
F2 P1 F2 2_575 . 180.000000 ?
F2 P1 F1 2_575 2_575 90.27(7) ?
F2 P1 F1 . 2_575 89.73(7) ?
F2 P1 F1 2_575 . 89.73(7) ?
F2 P1 F1 . . 90.27(7) ?
F1 P1 F1 2_575 . 180.000000 ?
F2 P1 F3 2_575 . 90.47(6) ?
F2 P1 F3 . . 89.53(6) ?
F1 P1 F3 2_575 . 90.04(6) ?
F1 P1 F3 . . 89.96(6) ?
F2 P1 F3 2_575 2_575 89.53(6) ?
F2 P1 F3 . 2_575 90.47(6) ?
F1 P1 F3 2_575 2_575 89.96(6) ?
F1 P1 F3 . 2_575 90.04(6) ?
F3 P1 F3 . 2_575 180.000000 ?
F6 P2 F6 2_765 . 180.000000 ?
F6 P2 F4 2_765 2_765 90.02(5) ?
F6 P2 F4 . 2_765 89.98(5) ?
F6 P2 F4 2_765 . 89.98(5) ?
F6 P2 F4 . . 90.02(5) ?
F4 P2 F4 2_765 . 180.000000 ?
F6 P2 F5 2_765 . 89.97(6) ?
F6 P2 F5 . . 90.03(6) ?
F4 P2 F5 2_765 . 90.22(5) ?
F4 P2 F5 . . 89.78(5) ?
F6 P2 F5 2_765 2_765 90.03(6) ?
F6 P2 F5 . 2_765 89.97(6) ?
F4 P2 F5 2_765 2_765 89.77(5) ?
F4 P2 F5 . 2_765 90.23(5) ?
F5 P2 F5 . 2_765 180.000000 ?
O1 C24 C23 . . 122.03(17) ?
O1 C24 C25 . . 121.45(17) ?
C23 C24 C25 . . 116.51(17) ?
C24 C23 H23A . . 109.500000 ?
C24 C23 H23B . . 109.500000 ?
H23A C23 H23B . . 109.500000 ?
C24 C23 H23C . . 109.500000 ?
H23A C23 H23C . . 109.500000 ?
H23B C23 H23C . . 109.500000 ?
C24 C25 H25A . . 109.500000 ?
C24 C25 H25B . . 109.500000 ?
H25A C25 H25B . . 109.500000 ?
C24 C25 H25C . . 109.500000 ?
H25A C25 H25C . . 109.500000 ?
H25B C25 H25C . . 109.500000 ?

loop_
_geom_bond_atom_site_label_1
_geom_bond_atom_site_label_2
_geom_bond_site_symmetry_2
_geom_bond_distance
_geom_bond_publ_flag
Ru1 N1 . 2.0852(13) ?
Ru1 N2 . 2.1002(13) ?
Ru1 C18 . 2.1795(14) ?
Ru1 C19 . 2.2011(14) ?
Ru1 C16 . 2.2017(15) ?
Ru1 C15 . 2.2065(15) ?
Ru1 C17 . 2.2107(15) ?
Ru1 C14 . 2.2354(15) ?
Ru1 Cl1 . 2.3995(4) ?
N2 C6 . 1.289(2) ?
N2 C7 . 1.4413(18) ?
N1 C1 . 1.3412(19) ?
N1 C5 . 1.3594(19) ?
C5 C4 . 1.382(2) ?
C5 C6 . 1.450(2) ?
C8 C7 . 1.390(2) ?
C8 C9 . 1.391(2) ?
C8 H8 . 0.930000 ?
C7 C12 . 1.391(2) ?
C4 C3 . 1.389(2) ?
C4 H4 . 0.930000 ?
C12 C11 . 1.390(2) ?
C12 H12 . 0.930000 ?
C1 C2 . 1.392(2) ?
C1 H1 . 0.930000 ?
C2 C3 . 1.384(2) ?
C2 H2 . 0.930000 ?
C3 H3 . 0.930000 ?
C10 C11 . 1.389(2) ?
C10 C9 . 1.391(2) ?
C10 H10 . 0.930000 ?
C11 H11 . 0.930000 ?
C6 H6 . 0.930000 ?
C9 H9 . 0.930000 ?
C20 C17 . 1.514(2) ?
C20 C22 . 1.529(2) ?
C20 C21 . 1.536(2) ?
C20 H20 . 0.980000 ?
C13 C14 . 1.500(2) ?
C13 H13A . 0.960000 ?
C13 H13B . 0.960000 ?
C13 H13C . 0.960000 ?
C19 C14 . 1.404(2) ?
C19 C18 . 1.428(2) ?
C19 H19 . 0.930000 ?
C18 C17 . 1.409(2) ?
C18 H18 . 0.930000 ?
C17 C16 . 1.437(2) ?
C16 C15 . 1.395(2) ?
C16 H16 . 0.930000 ?
C15 C14 . 1.435(2) ?
C15 H15 . 0.930000 ?
C22 H22A . 0.960000 ?
C22 H22B . 0.960000 ?
C22 H22C . 0.960000 ?
C21 H21A . 0.960000 ?
C21 H21B . 0.960000 ?
C21 H21C . 0.960000 ?
P1 F2 2_575 1.5917(11) ?
P1 F2 . 1.5917(11) ?
P1 F1 2_575 1.5960(11) ?
P1 F1 . 1.5961(11) ?
P1 F3 . 1.6041(10) ?
P1 F3 2_575 1.6041(10) ?
P2 F6 2_765 1.6027(10) ?
P2 F6 . 1.6027(10) ?
P2 F4 2_765 1.6043(9) ?
P2 F4 . 1.6043(9) ?
P2 F5 . 1.6073(10) ?
P2 F5 2_765 1.6074(10) ?
O1 C24 . 1.210(2) ?
C24 C23 . 1.494(3) ?
C24 C25 . 1.501(2) ?
C23 H23A . 0.960000 ?
C23 H23B . 0.960000 ?
C23 H23C . 0.960000 ?
C25 H25A . 0.960000 ?
C25 H25B . 0.960000 ?
C25 H25C . 0.960000 ?

loop_
_geom_hbond_atom_site_label_D
_geom_hbond_atom_site_label_H
_geom_hbond_atom_site_label_A
_geom_hbond_site_symmetry_A
_geom_hbond_distance_DH
_geom_hbond_distance_HA
_geom_hbond_distance_DA
_geom_hbond_angle_DHA
_geom_hbond_publ_flag
C8 H8 Cl1 . 0.93 2.87 3.5919(16) 135.9 ?
C4 H4 F5 1_455 0.93 2.56 3.3010(19) 136.5 ?
C12 H12 F3 . 0.93 2.63 3.442(2) 146.1 ?
C1 H1 F4 . 0.93 2.49 3.2603(19) 139.9 ?
C1 H1 F5 . 0.93 2.53 3.3998(19) 156.1 ?
C2 H2 F6 . 0.93 2.59 3.250(2) 128.0 ?

loop_
_geom_torsion_atom_site_label_1
_geom_torsion_atom_site_label_2
_geom_torsion_atom_site_label_3
_geom_torsion_atom_site_label_4
_geom_torsion_site_symmetry_1
_geom_torsion_site_symmetry_2
_geom_torsion_site_symmetry_3
_geom_torsion_site_symmetry_4
_geom_torsion
_geom_torsion_publ_flag
C1 N1 C5 C4 . . . . -2.2(2) ?
Ru1 N1 C5 C4 . . . . 179.92(12) ?
C1 N1 C5 C6 . . . . 173.24(13) ?
Ru1 N1 C5 C6 . . . . -4.63(16) ?
C9 C8 C7 C12 . . . . 3.3(2) ?
C9 C8 C7 N2 . . . . -173.78(14) ?
C6 N2 C7 C8 . . . . 131.57(15) ?
Ru1 N2 C7 C8 . . . . -46.65(18) ?
C6 N2 C7 C12 . . . . -45.5(2) ?
Ru1 N2 C7 C12 . . . . 136.26(12) ?
N1 C5 C4 C3 . . . . 2.3(2) ?
C6 C5 C4 C3 . . . . -172.74(14) ?
C8 C7 C12 C11 . . . . -1.5(2) ?
N2 C7 C12 C11 . . . . 175.46(14) ?
C5 N1 C1 C2 . . . . 0.7(2) ?
Ru1 N1 C1 C2 . . . . 178.30(11) ?
N1 C1 C2 C3 . . . . 0.7(2) ?
C1 C2 C3 C4 . . . . -0.6(2) ?
C5 C4 C3 C2 . . . . -0.8(2) ?
C9 C10 C11 C12 . . . . 2.3(2) ?
C7 C12 C11 C10 . . . . -1.3(2) ?
C7 N2 C6 C5 . . . . -175.07(13) ?
Ru1 N2 C6 C5 . . . . 3.34(17) ?
N1 C5 C6 N2 . . . . 0.8(2) ?
C4 C5 C6 N2 . . . . 176.29(14) ?
C11 C10 C9 C8 . . . . -0.6(2) ?
C7 C8 C9 C10 . . . . -2.2(2) ?
C14 C19 C18 C17 . . . . 1.1(2) ?
Ru1 C19 C18 C17 . . . . 55.45(13) ?
C14 C19 C18 Ru1 . . . . -54.34(13) ?
C19 C18 C17 C16 . . . . -1.2(2) ?
Ru1 C18 C17 C16 . . . . 53.90(12) ?
C19 C18 C17 C20 . . . . 178.12(14) ?
Ru1 C18 C17 C20 . . . . -126.74(14) ?
C19 C18 C17 Ru1 . . . . -55.14(13) ?
C22 C20 C17 C18 . . . . 23.1(2) ?
C21 C20 C17 C18 . . . . -100.34(17) ?
C22 C20 C17 C16 . . . . -157.57(14) ?
C21 C20 C17 C16 . . . . 79.01(17) ?
C22 C20 C17 Ru1 . . . . -68.53(18) ?
C21 C20 C17 Ru1 . . . . 168.04(12) ?
C18 C17 C16 C15 . . . . 0.2(2) ?
C20 C17 C16 C15 . . . . -179.15(14) ?
Ru1 C17 C16 C15 . . . . 53.85(13) ?
C18 C17 C16 Ru1 . . . . -53.62(12) ?
C20 C17 C16 Ru1 . . . . 127.00(13) ?
C17 C16 C15 C14 . . . . 0.9(2) ?
Ru1 C16 C15 C14 . . . . 54.59(13) ?
C17 C16 C15 Ru1 . . . . -53.67(13) ?
C18 C19 C14 C15 . . . . 0.0(2) ?
Ru1 C19 C14 C15 . . . . -53.06(12) ?
C18 C19 C14 C13 . . . . 178.66(14) ?
Ru1 C19 C14 C13 . . . . 125.56(14) ?
C18 C19 C14 Ru1 . . . . 53.11(13) ?
C16 C15 C14 C19 . . . . -1.1(2) ?
Ru1 C15 C14 C19 . . . . 53.14(12) ?
C16 C15 C14 C13 . . . . -179.67(14) ?
Ru1 C15 C14 C13 . . . . -125.48(14) ?
C16 C15 C14 Ru1 . . . . -54.19(13) ?
